data_7213364
loop_
_publ_author_name
'Yadav, Veejendra K.'
'Balamurugan, Rengarajan'
'Parvez, Masood'
'Yamdagni, Raghav'

_publ_contact_author
;
Masood Parvez
Department of Chemistry
University of Calgary
2500 University Drive, N.W.
Calgary, Alberta
Canada T2N 1N4
;
_publ_section_title
;
 The thionophosphate--thiolophosphate&#x200A;&#x2020; photoisomerization
 proceeds predominantly through a non-chain radical pathway. Synthetically
 viable benzylation of tetrahydrofuran, propan-2-ol and
 olefins&#x200A;&#x2021;
;
_journal_issue 3
_journal_name_full 'Journal of the Chemical Society, Perkin Transactions 1'
_journal_page_first 323
_journal_paper_doi 10.1039/b003501g
_journal_year 2001
_chemical_formula_moiety 'C18 H16 O4 '
_chemical_formula_sum 'C18 H16 O4'
_chemical_formula_weight 296.32
_space_group_IT_number 14
_symmetry_cell_setting monoclinic
_symmetry_Int_Tables_number 14
_symmetry_space_group_name_Hall '-P 2yn'
_symmetry_space_group_name_H-M 'P 1 21/n 1'
_audit_creation_method 'by teXsan v1.7'
_cell_angle_alpha 90
_cell_angle_beta 107.54(6)
_cell_angle_gamma 90
_cell_formula_units_Z 2
_cell_length_a 5.845(5)
_cell_length_b 17.134(4)
_cell_length_c 7.935(7)
_cell_measurement_reflns_used 12
_cell_measurement_temperature 170
_cell_measurement_theta_max 8.2
_cell_measurement_theta_min 7.0
_cell_volume 757.7(10)
_computing_cell_refinement 'MSC/AFC Diffractometer Control'
_computing_data_collection 'MSC/AFC Diffractometer Control'
_computing_data_reduction 'teXsan (MSC, 1995)'
_computing_publication_material 'teXsan (MSC, 1995)'
_computing_structure_refinement 'teXsan (MSC, 1995)'
_computing_structure_solution
;
SIR92 (Altomare, et. al. 1993)
;
_diffrn_ambient_temperature 170
_diffrn_measurement_device 'Rigaku AFC6S'
_diffrn_measurement_method \w-2\q
_diffrn_orient_matrix_UB_11 -0.00280
_diffrn_orient_matrix_UB_12 0.05760
_diffrn_orient_matrix_UB_13 0.01965
_diffrn_orient_matrix_UB_21 0.11877
_diffrn_orient_matrix_UB_22 -0.00644
_diffrn_orient_matrix_UB_23 0.11980
_diffrn_orient_matrix_UB_31 0.13445
_diffrn_orient_matrix_UB_32 0.00689
_diffrn_orient_matrix_UB_33 -0.05226
_diffrn_radiation_detector 'scintillation counter'
_diffrn_radiation_monochromator graphite
_diffrn_radiation_source 'X-ray tube'
_diffrn_radiation_type 'Mo K\a'
_diffrn_radiation_wavelength 0.7107
_diffrn_reflns_av_R_equivalents 0.03735
_diffrn_reflns_av_sigmaI/netI 0.110
_diffrn_reflns_limit_h_max 6
_diffrn_reflns_limit_h_min 0
_diffrn_reflns_limit_k_max 20
_diffrn_reflns_limit_k_min 0
_diffrn_reflns_limit_l_max 9
_diffrn_reflns_limit_l_min -9
_diffrn_reflns_number 1533
_diffrn_reflns_reduction_process 'Lp corrections applied'
_diffrn_reflns_theta_max 25.05
_diffrn_reflns_theta_min 2.69
_diffrn_standards_decay_% 1.23
_diffrn_standards_interval_count 200
_diffrn_standards_number 3
_exptl_absorpt_coefficient_mu 0.091
_exptl_absorpt_correction_T_max 1.000
_exptl_absorpt_correction_T_min 0.976
_exptl_absorpt_correction_type
;
\y scans (North,Phillips & Matthews, 1968)
;
_exptl_crystal_colour colorless
_exptl_crystal_density_diffrn 1.299
_exptl_crystal_density_meas ?
_exptl_crystal_description plate
_exptl_crystal_F_000 312.00
_exptl_crystal_size_max 0.48
_exptl_crystal_size_mid 0.41
_exptl_crystal_size_min 0.16
_refine_diff_density_max 0.60
_refine_diff_density_min -0.43
_refine_ls_extinction_method none
_refine_ls_goodness_of_fit_all 3.334
_refine_ls_goodness_of_fit_obs 3.334
_refine_ls_hydrogen_treatment noref
_refine_ls_matrix_type full
_refine_ls_number_constraints 0
_refine_ls_number_parameters 100
_refine_ls_number_reflns 609
_refine_ls_number_restraints 0
_refine_ls_R_factor_all 0.0759
_refine_ls_R_factor_obs 0.0759
_refine_ls_shift/esd_max 0.0000
_refine_ls_shift/esd_mean 0.0000
_refine_ls_structure_factor_coef F
_refine_ls_weighting_details 'w = 1/[\s^2^(Fo)]'
_refine_ls_weighting_scheme calc
_refine_ls_wR_factor_all 0.0507
_refine_ls_wR_factor_obs 0.0507
_reflns_number_observed 609
_reflns_number_total 1395
_reflns_observed_criterion >3.00\s(I)
_cod_data_source_file b003501gsup1.cif
_cod_data_source_block Y-11
_cod_depositor_comments
;
The following automatic conversions were performed:

'_exptl_crystal_density_meas' value 'not measured' was changed to '?'
- the value is perceived as not measured.

Automatic conversion script
Id: cif_fix_values 3008 2015-01-20 13:52:24Z robertas 

The following automatic conversions were performed:

'_refine_ls_weighting_scheme' value 'w = 1/[\s^2^(Fo)]' was changed
to 'calc'. New tag '_refine_ls_weighting_details' was created. The
value of the new tag was set to 'w = 1/[\s^2^(Fo)]'.

Automatic conversion script
Id: cif_fix_values 3143 2015-03-26 13:38:13Z robertas 
;
_cod_original_cell_volume 757.7(9)
_cod_original_sg_symbol_H-M 'P 21/n     '
_cod_original_formula_sum 'C18 H16 O4 '
_cod_database_code 7213364

loop_
_symmetry_equiv_pos_as_xyz
'   +x,   +y,   +z'
1/2-x,1/2+y,1/2-z
'   -x,   -y,   -z'
1/2+x,1/2-y,1/2+z

loop_
_atom_site_aniso_label
_atom_site_aniso_U_11
_atom_site_aniso_U_22
_atom_site_aniso_U_33
_atom_site_aniso_U_12
_atom_site_aniso_U_13
_atom_site_aniso_U_23
O(1) 0.036(3) 0.072(4) 0.049(3) 0.005(3) 0.015(3) 0.021(3)
O(2) 0.039(3) 0.062(4) 0.044(3) 0.006(3) 0.006(3) 0.021(3)
C(1) 0.120(8) 0.028(5) 0.029(5) -0.006(5) 0.025(5) 0.003(4)
C(2) 0.086(7) 0.051(6) 0.037(5) -0.023(5) 0.015(5) 0.005(4)
C(3) 0.057(6) 0.052(6) 0.038(5) 0.008(5) 0.010(4) -0.003(4)
C(4) 0.071(6) 0.020(5) 0.050(5) -0.001(4) 0.006(5) -0.008(4)
C(5) 0.051(5) 0.048(6) 0.054(6) -0.009(5) 0.010(4) 0.008(5)
C(6) 0.083(7) 0.042(5) 0.052(5) 0.015(5) 0.037(5) 0.009(5)
C(7) 0.046(5) 0.094(8) 0.049(5) 0.020(5) 0.004(5) 0.035(5)
C(8) 0.031(5) 0.036(5) 0.039(5) 0.005(4) 0.008(4) -0.003(4)
C(9) 0.038(5) 0.067(6) 0.044(5) 0.009(5) 0.000(4) 0.004(5)

loop_
_atom_site_label
_atom_site_fract_x
_atom_site_fract_y
_atom_site_fract_z
_atom_site_U_iso_or_equiv
_atom_site_occupancy
_atom_site_thermal_displace_type
_atom_site_calc_flag
O(1) 0.3511(8) 0.0760(3) 0.2116(6) 0.0516(17) 1.000 Uani d
O(2) 0.0264(8) 0.0499(3) 0.2901(6) 0.0498(18) 1.000 Uani d
C(1) 0.4972(16) 0.0969(4) 0.6237(9) 0.058(3) 1.000 Uani d
C(2) 0.3658(15) 0.1152(5) 0.7361(10) 0.059(3) 1.000 Uani d
C(3) 0.4143(14) 0.1808(5) 0.8378(9) 0.050(3) 1.000 Uani d
C(4) 0.5930(14) 0.2300(4) 0.8307(10) 0.050(3) 1.000 Uani d
C(5) 0.7284(13) 0.2131(4) 0.7199(10) 0.052(3) 1.000 Uani d
C(6) 0.6773(15) 0.1474(5) 0.6144(9) 0.055(3) 1.000 Uani d
C(7) 0.3933(13) 0.0188(5) 0.4995(11) 0.065(3) 1.000 Uani d
C(8) 0.2603(12) 0.0497(4) 0.3148(9) 0.036(2) 1.000 Uani d
C(9) -0.1244(12) 0.0833(4) 0.1272(9) 0.052(3) 1.000 Uani d
H(2) 0.2396 0.0816 0.7428 0.070 1.000 Uiso c
H(3) 0.3218 0.1923 0.9147 0.060 1.000 Uiso c
H(4) 0.6248 0.2758 0.9016 0.060 1.000 Uiso c
H(5) 0.8564 0.2466 0.7161 0.063 1.000 Uiso c
H(6) 0.7666 0.1369 0.5349 0.066 1.000 Uiso c
H(91) -0.0811 0.1363 0.1195 0.063 1.000 Uiso c
H(92) -0.1037 0.0550 0.0298 0.063 1.000 Uiso c
H(93) -0.2875 0.0804 0.1252 0.063 1.000 Uiso c

loop_
_atom_type_symbol
_atom_type_oxidation_number
_atom_type_number_in_cell
_atom_type_scat_dispersion_real
_atom_type_scat_dispersion_imag
_atom_type_scat_source
C 0 36 0.003 0.002
;International Tables for Crystallography
(1992, Vol. C, Tables 4.2.6.8 and 6.1.1.1)
;
H 0 32 0.000 0.000
;International Tables for Crystallography
(1992, Vol. C, Table 6.1.1.2)
;
O 0 8 0.011 0.006
;International Tables for Crystallography
(1992, Vol. C, Tables 4.2.6.8 and 6.1.1.1)
;

loop_
_geom_angle_atom_site_label_1
_geom_angle_atom_site_label_2
_geom_angle_atom_site_label_3
_geom_angle
_geom_angle_site_symmetry_1
_geom_angle_site_symmetry_3
_geom_angle_publ_flag
C(8) O(2) C(9) 117.3(5) . . yes
C(2) C(1) C(6) 118.3(7) . . yes
C(2) C(1) C(7) 113.0(7) . . yes
C(6) C(1) C(7) 128.3(7) . . yes
C(1) C(2) C(3) 120.9(8) . . yes
C(1) C(2) H(2) 119.5 . . no
C(3) C(2) H(2) 119.5 . . no
C(2) C(3) C(4) 120.9(8) . . yes
C(2) C(3) H(3) 119.6 . . no
C(4) C(3) H(3) 119.6 . . no
C(3) C(4) C(5) 119.6(7) . . yes
C(3) C(4) H(4) 120.2 . . no
C(5) C(4) H(4) 120.2 . . no
C(4) C(5) C(6) 119.7(7) . . yes
C(4) C(5) H(5) 120.1 . . no
C(6) C(5) H(5) 120.1 . . no
C(1) C(6) C(5) 120.5(7) . . yes
C(1) C(6) H(6) 119.7 . . no
C(5) C(6) H(6) 119.7 . . no
C(1) C(7) C(7) 101.6(9) . 3_656 yes
C(1) C(7) C(8) 106.1(6) . . yes
C(7) C(7) C(8) 111.0(9) 3_656 . yes
O(1) C(8) O(2) 123.6(6) . . yes
O(1) C(8) C(7) 125.9(7) . . yes
O(2) C(8) C(7) 110.3(6) . . yes
O(2) C(9) H(91) 109.5 . . no
O(2) C(9) H(92) 109.5 . . no
O(2) C(9) H(93) 109.5 . . no
H(91) C(9) H(92) 109.5 . . no
H(91) C(9) H(93) 109.5 . . no
H(92) C(9) H(93) 109.5 . . no

loop_
_geom_bond_atom_site_label_1
_geom_bond_atom_site_label_2
_geom_bond_distance
_geom_bond_site_symmetry_2
_geom_bond_publ_flag
O(1) C(8) 1.190(7) . yes
O(2) C(8) 1.321(7) . yes
O(2) C(9) 1.445(7) . yes
C(1) C(2) 1.377(10) . yes
C(1) C(6) 1.382(10) . yes
C(1) C(7) 1.664(11) . yes
C(2) C(3) 1.363(9) . yes
C(2) H(2) 0.95 . no
C(3) C(4) 1.356(10) . yes
C(3) H(3) 0.95 . no
C(4) C(5) 1.380(9) . yes
C(4) H(4) 0.95 . no
C(5) C(6) 1.381(9) . yes
C(5) H(5) 0.95 . no
C(6) H(6) 0.95 . no
C(7) C(7) 1.402(14) 3_656 yes
C(7) C(8) 1.531(9) . yes
C(9) H(91) 0.95 . no
C(9) H(92) 0.95 . no
C(9) H(93) 0.95 . no

loop_
_geom_contact_atom_site_label_1
_geom_contact_atom_site_label_2
_geom_contact_distance
_geom_contact_site_symmetry_2
_geom_contact_publ_flag
O(1) C(9) 3.332(8) 1_655 no
O(1) C(3) 3.580(9) 1_554 no
O(2) C(7) 3.559(9) 3_556 no
C(3) C(9) 3.407(10) 1_656 no
C(4) C(9) 3.499(10) 1_656 no

loop_
_geom_torsion_atom_site_label_1
_geom_torsion_atom_site_label_2
_geom_torsion_atom_site_label_3
_geom_torsion_atom_site_label_4
_geom_torsion_site_symmetry_3
_geom_torsion_site_symmetry_4
_geom_torsion
_geom_torsion_publ_flag
O(1) C(8) O(2) C(9) . . 0.8(11) no
O(1) C(8) C(7) C(1) . . 73.7(9) no
O(1) C(8) C(7) C(7) . 3_656 -35.9(14) no
O(2) C(8) C(7) C(1) . . -100.6(7) no
O(2) C(8) C(7) C(7) . 3_656 149.8(10) no
C(1) C(2) C(3) C(4) . . 0.2(13) no
C(1) C(6) C(5) C(4) . . -2.3(12) no
C(1) C(7) C(7) C(1) 3_656 3_656 -180.0000 no
C(1) C(7) C(7) C(8) 3_656 3_656 67.5(10) no
C(2) C(1) C(6) C(5) . . 2.1(12) no
C(2) C(1) C(7) C(7) . 3_656 -140.0(8) no
C(2) C(1) C(7) C(8) . . 103.8(7) no
C(2) C(3) C(4) C(5) . . -0.4(12) no
C(3) C(2) C(1) C(6) . . -1.0(12) no
C(3) C(2) C(1) C(7) . . -175.0(7) no
C(3) C(4) C(5) C(6) . . 1.5(12) no
C(5) C(6) C(1) C(7) . . 175.0(7) no
C(6) C(1) C(7) C(7) . 3_656 46.7(11) no
C(6) C(1) C(7) C(8) . . -69.4(10) no
C(7) C(8) O(2) C(9) . . 175.2(6) no
C(8) C(7) C(7) C(8) 3_656 3_656 180.0000 no
